data_4322916
loop_
_publ_author_name
'Evgeny Todorov'
'Slavi C. Sevov'

_publ_section_title
;
 Deltahedral Clusters in Neat Solids: Synthesis and Structure of the Zintl
 Phase Cs4Pb9 with Discrete Pb94- Clusters
;
_journal_name_full 'Inorganic Chemistry'
_journal_page_first 3889
_journal_page_last 3891
_journal_paper_doi 10.1021/ic980266v
_journal_volume 37
_journal_year 1998
_chemical_formula_sum 'Cs4 Pb9'
_chemical_formula_weight 2396.35
_chemical_name_systematic
; 
? 
;
_space_group_IT_number 14
_symmetry_cell_setting monoclinic
_symmetry_space_group_name_Hall '-P 2yn'
_symmetry_space_group_name_H-M 'P 1 21/n 1'
_atom_sites_solution_primary direct
_atom_sites_solution_secondary difmap
_audit_creation_method SHELXL
_cell_angle_alpha 90.00
_cell_angle_beta 100.17(4)
_cell_angle_gamma 90.00
_cell_formula_units_Z 4
_cell_length_a 10.042(5)
_cell_length_b 14.781(8)
_cell_length_c 15.863(8)
_cell_measurement_reflns_used 15
_cell_measurement_temperature 293(2)
_cell_measurement_theta_max 9.55
_cell_measurement_theta_min 5.85
_cell_volume 2318(2)
_computing_cell_refinement CAD4_(Enraf-Nonius,_1977)
_computing_data_collection CAD4_(Enraf-Nonius,_1977)
_computing_data_reduction SDP_Package_(Enraf-Nonius,_1985)
_computing_molecular_graphics 'SHELXTL (Siemens, 1994)'
_computing_publication_material 'SHELXTL (Siemens, 1994)'
_computing_structure_refinement 'SHELXL-93 (Sheldrick, 1993)'
_computing_structure_solution 'SHELXS-86 (Sheldrick, 1990)'
_diffrn_ambient_temperature 293(2)
_diffrn_measurement_device Enraf_Nonius_CAD4
_diffrn_measurement_method omega-2theta
_diffrn_radiation_monochromator graphite
_diffrn_radiation_source 'fine-focus sealed tube'
_diffrn_radiation_type MoK\a
_diffrn_radiation_wavelength 0.71073
_diffrn_reflns_av_R_equivalents 0.0000
_diffrn_reflns_av_sigmaI/netI 0.3028
_diffrn_reflns_limit_h_max 11
_diffrn_reflns_limit_h_min -11
_diffrn_reflns_limit_k_max 17
_diffrn_reflns_limit_k_min 0
_diffrn_reflns_limit_l_max 18
_diffrn_reflns_limit_l_min 0
_diffrn_reflns_number 4061
_diffrn_reflns_theta_max 24.97
_diffrn_reflns_theta_min 2.24
_diffrn_standards_interval_count 200
_diffrn_standards_interval_time 120
_diffrn_standards_number 3
_exptl_absorpt_coefficient_mu 71.284
_exptl_absorpt_correction_T_max 1.000
_exptl_absorpt_correction_T_min 0.099
_exptl_absorpt_correction_type xabs
_exptl_crystal_colour gray-metallic
_exptl_crystal_density_diffrn 6.868
_exptl_crystal_description shapeless
_exptl_crystal_F_000 3832
_exptl_crystal_size_max 0.20
_exptl_crystal_size_mid 0.15
_exptl_crystal_size_min 0.10
_refine_diff_density_max 4.986
_refine_diff_density_min -3.875
_refine_diff_density_rms 0.964
_refine_ls_extinction_method none
_refine_ls_goodness_of_fit_all 1.120
_refine_ls_goodness_of_fit_obs 1.262
_refine_ls_matrix_type full
_refine_ls_number_parameters 118
_refine_ls_number_reflns 3497
_refine_ls_number_restraints 0
_refine_ls_restrained_S_all 1.138
_refine_ls_restrained_S_obs 1.262
_refine_ls_R_factor_all 0.1747
_refine_ls_R_factor_obs 0.0989
_refine_ls_shift/esd_max 0.000
_refine_ls_shift/esd_mean 0.000
_refine_ls_structure_factor_coef Fsqd
_refine_ls_weighting_details 'w=1/[\s^2^(Fo^2^)+(0.1000P)^2^+0.0000P] where P=(Fo^2^+2Fc^2^)/3'
_refine_ls_weighting_scheme calc
_refine_ls_wR_factor_all 0.2607
_refine_ls_wR_factor_obs 0.2145
_reflns_number_observed 2226
_reflns_number_total 4061
_reflns_observed_criterion >2sigma(I)
_cod_data_source_file ic980266v.cif
_cod_data_source_block Cs4Pb9
_cod_depositor_comments
;
The following automatic conversions were performed:

'_refine_ls_weighting_scheme' value 'calc
w=1/[\s^2^(Fo^2^)+(0.1000P)^2^+0.0000P] where P=(Fo^2^+2Fc^2^)/3' was
changed to 'calc'. New tag '_refine_ls_weighting_details' was
created. The value of the new tag was set to
'w=1/[\s^2^(Fo^2^)+(0.1000P)^2^+0.0000P] where P=(Fo^2^+2Fc^2^)/3'.

Automatic conversion script
Id: cif_fix_values 3143 2015-03-26 13:38:13Z robertas 
;
_cod_original_cell_volume 2317.6(20)
_cod_database_code 4322916

loop_
_symmetry_equiv_pos_as_xyz
'x, y, z'
'-x+1/2, y+1/2, -z+1/2'
'-x, -y, -z'
'x-1/2, -y-1/2, z-1/2'

loop_
_atom_site_aniso_label
_atom_site_aniso_U_11
_atom_site_aniso_U_22
_atom_site_aniso_U_33
_atom_site_aniso_U_23
_atom_site_aniso_U_13
_atom_site_aniso_U_12
Pb1 0.0435(13) 0.0305(13) 0.0394(15) 0.0100(12) 0.0030(11) 0.0086(11)
Pb2 0.0309(11) 0.0351(13) 0.0333(14) 0.0067(11) 0.0109(10) -0.0029(10)
Pb3 0.0427(13) 0.0317(13) 0.0323(13) -0.0026(11) 0.0007(11) -0.0010(11)
Pb4 0.0283(11) 0.0391(14) 0.048(2) 0.0080(13) 0.0122(11) 0.0058(11)
Pb5 0.0334(12) 0.0345(13) 0.0308(13) -0.0003(11) 0.0016(10) -0.0009(10)
Pb6 0.0321(12) 0.054(2) 0.0335(14) -0.0026(13) 0.0015(10) 0.0096(12)
Pb7 0.0498(14) 0.043(2) 0.0224(12) 0.0081(12) 0.0045(11) 0.0024(12)
Pb8 0.0373(13) 0.0280(12) 0.0400(15) 0.0032(11) 0.0148(11) -0.0062(11)
Pb9 0.0315(11) 0.0331(13) 0.0417(15) 0.0024(12) 0.0108(11) 0.0044(11)
Cs1 0.044(2) 0.038(2) 0.050(3) 0.001(2) -0.010(2) -0.001(2)
Cs2 0.055(2) 0.042(2) 0.043(3) 0.010(2) 0.021(2) 0.011(2)
Cs3 0.069(3) 0.055(3) 0.051(3) 0.007(3) 0.000(3) -0.013(3)
Cs4 0.031(2) 0.091(4) 0.057(3) -0.036(3) 0.010(2) -0.007(2)

loop_
_atom_site_label
_atom_site_type_symbol
_atom_site_fract_x
_atom_site_fract_y
_atom_site_fract_z
_atom_site_U_iso_or_equiv
_atom_site_thermal_displace_type
_atom_site_occupancy
_atom_site_calc_flag
_atom_site_refinement_flags
_atom_site_disorder_group
Pb1 Pb 0.2240(3) -0.0097(2) 0.3966(2) 0.0383(6) Uani 1 d . .
Pb2 Pb -0.0538(2) 0.0772(2) 0.4058(2) 0.0325(6) Uani 1 d . .
Pb3 Pb 0.0190(3) -0.0077(2) 0.2219(2) 0.0363(6) Uani 1 d . .
Pb4 Pb 0.3076(2) 0.1010(2) 0.2514(2) 0.0378(7) Uani 1 d . .
Pb5 Pb 0.2318(2) 0.1921(2) 0.4434(2) 0.0334(6) Uani 1 d . .
Pb6 Pb -0.1796(2) 0.1547(2) 0.2263(2) 0.0403(7) Uani 1 d . .
Pb7 Pb 0.0592(3) 0.1791(2) 0.1306(2) 0.0387(7) Uani 1 d . .
Pb8 Pb 0.2166(2) 0.3018(2) 0.2746(2) 0.0341(6) Uani 1 d . .
Pb9 Pb -0.0357(2) 0.2874(2) 0.3650(2) 0.0349(6) Uani 1 d . .
Cs1 Cs -0.1114(4) 0.4326(3) 0.1585(3) 0.0463(11) Uani 1 d . .
Cs2 Cs 0.4876(5) 0.2724(3) 0.1211(3) 0.0451(11) Uani 1 d . .
Cs3 Cs 0.2545(5) 0.4625(4) 0.4863(4) 0.0600(14) Uani 1 d . .
Cs4 Cs 0.6027(4) 0.2278(4) 0.4088(3) 0.0593(15) Uani 1 d . .

loop_
_atom_type_symbol
_atom_type_description
_atom_type_scat_dispersion_real
_atom_type_scat_dispersion_imag
_atom_type_scat_source
Cs Cs -0.3680 2.1192 'International Tables Vol C Tables 4.2.6.8 and 6.1.1.4'
Pb Pb -3.3944 10.1111 'International Tables Vol C Tables 4.2.6.8 and 6.1.1.4'

loop_
_geom_angle_atom_site_label_1
_geom_angle_atom_site_label_2
_geom_angle_atom_site_label_3
_geom_angle
_geom_angle_site_symmetry_1
_geom_angle_site_symmetry_3
_geom_angle_publ_flag
Pb4 Pb1 Pb5 70.36(9) . . ?
Pb4 Pb1 Pb2 100.51(10) . . ?
Pb5 Pb1 Pb2 64.57(8) . . ?
Pb4 Pb1 Pb3 63.64(9) . . ?
Pb5 Pb1 Pb3 100.86(10) . . ?
Pb2 Pb1 Pb3 65.35(9) . . ?
Pb4 Pb1 Cs2 127.96(12) . 2_545 ?
Pb5 Pb1 Cs2 145.28(10) . 2_545 ?
Pb2 Pb1 Cs2 81.95(10) . 2_545 ?
Pb3 Pb1 Cs2 71.11(11) . 2_545 ?
Pb4 Pb1 Cs1 64.36(9) . 2_545 ?
Pb5 Pb1 Cs1 105.14(10) . 2_545 ?
Pb2 Pb1 Cs1 164.53(11) . 2_545 ?
Pb3 Pb1 Cs1 107.64(11) . 2_545 ?
Cs2 Pb1 Cs1 109.49(11) 2_545 2_545 ?
Pb4 Pb1 Cs1 118.07(11) . 4_666 ?
Pb5 Pb1 Cs1 61.62(9) . 4_666 ?
Pb2 Pb1 Cs1 92.28(10) . 4_666 ?
Pb3 Pb1 Cs1 156.78(10) . 4_666 ?
Cs2 Pb1 Cs1 113.71(11) 2_545 4_666 ?
Cs1 Pb1 Cs1 92.42(11) 2_545 4_666 ?
Pb4 Pb1 Cs4 139.48(9) . 3_656 ?
Pb5 Pb1 Cs4 121.95(12) . 3_656 ?
Pb2 Pb1 Cs4 119.83(9) . 3_656 ?
Pb3 Pb1 Cs4 135.29(11) . 3_656 ?
Cs2 Pb1 Cs4 66.38(11) 2_545 3_656 ?
Cs1 Pb1 Cs4 75.14(9) 2_545 3_656 ?
Cs1 Pb1 Cs4 60.38(10) 4_666 3_656 ?
Pb1 Pb2 Pb6 109.38(10) . . ?
Pb1 Pb2 Pb9 108.10(9) . . ?
Pb6 Pb2 Pb9 59.03(9) . . ?
Pb1 Pb2 Pb5 57.33(8) . . ?
Pb6 Pb2 Pb5 100.09(10) . . ?
Pb9 Pb2 Pb5 56.98(8) . . ?
Pb1 Pb2 Pb3 58.02(9) . . ?
Pb6 Pb2 Pb3 57.45(8) . . ?
Pb9 Pb2 Pb3 99.11(9) . . ?
Pb5 Pb2 Pb3 91.93(8) . . ?
Pb1 Pb2 Cs1 119.61(11) . 2_445 ?
Pb6 Pb2 Cs1 76.98(11) . 2_445 ?
Pb9 Pb2 Cs1 123.39(11) . 2_445 ?
Pb5 Pb2 Cs1 175.03(11) . 2_445 ?
Pb3 Pb2 Cs1 83.11(10) . 2_445 ?
Pb1 Pb2 Cs2 108.01(12) . 4_566 ?
Pb6 Pb2 Cs2 122.34(12) . 4_566 ?
Pb9 Pb2 Cs2 68.52(10) . 4_566 ?
Pb5 Pb2 Cs2 66.84(9) . 4_566 ?
Pb3 Pb2 Cs2 158.70(9) . 4_566 ?
Cs1 Pb2 Cs2 118.11(10) 2_445 4_566 ?
Pb1 Pb2 Cs4 171.54(12) . 1_455 ?
Pb6 Pb2 Cs4 66.86(10) . 1_455 ?
Pb9 Pb2 Cs4 63.44(10) . 1_455 ?
Pb5 Pb2 Cs4 115.10(11) . 1_455 ?
Pb3 Pb2 Cs4 121.45(12) . 1_455 ?
Cs1 Pb2 Cs4 67.65(11) 2_445 1_455 ?
Cs2 Pb2 Cs4 69.72(11) 4_566 1_455 ?
Pb1 Pb2 Cs2 56.04(8) . 2_545 ?
Pb6 Pb2 Cs2 108.52(11) . 2_545 ?
Pb9 Pb2 Cs2 157.68(8) . 2_545 ?
Pb5 Pb2 Cs2 112.78(9) . 2_545 ?
Pb3 Pb2 Cs2 59.78(8) . 2_545 ?
Cs1 Pb2 Cs2 64.93(10) 2_445 2_545 ?
Cs2 Pb2 Cs2 128.68(8) 4_566 2_545 ?
Cs4 Pb2 Cs2 131.95(11) 1_455 2_545 ?
Pb6 Pb3 Pb1 107.94(10) . . ?
Pb6 Pb3 Pb7 58.43(8) . . ?
Pb1 Pb3 Pb7 107.08(11) . . ?
Pb6 Pb3 Pb4 99.90(10) . . ?
Pb1 Pb3 Pb4 56.89(9) . . ?
Pb7 Pb3 Pb4 57.19(8) . . ?
Pb6 Pb3 Pb2 57.24(8) . . ?
Pb1 Pb3 Pb2 56.62(8) . . ?
Pb7 Pb3 Pb2 97.78(10) . . ?
Pb4 Pb3 Pb2 90.86(10) . . ?
Pb6 Pb3 Cs2 121.02(10) . 2_545 ?
Pb1 Pb3 Cs2 62.34(10) . 2_545 ?
Pb7 Pb3 Cs2 169.23(12) . 2_545 ?
Pb4 Pb3 Cs2 114.24(12) . 2_545 ?
Pb2 Pb3 Cs2 74.95(9) . 2_545 ?
Pb6 Pb3 Cs3 66.18(10) . 4_565 ?
Pb1 Pb3 Cs3 171.37(12) . 4_565 ?
Pb7 Pb3 Cs3 64.62(10) . 4_565 ?
Pb4 Pb3 Cs3 116.74(12) . 4_565 ?
Pb2 Pb3 Cs3 120.42(10) . 4_565 ?
Cs2 Pb3 Cs3 125.84(12) 2_545 4_565 ?
Pb6 Pb3 Cs3 121.03(12) . 2_545 ?
Pb1 Pb3 Cs3 108.60(11) . 2_545 ?
Pb7 Pb3 Cs3 67.44(10) . 2_545 ?
Pb4 Pb3 Cs3 65.80(10) . 2_545 ?
Pb2 Pb3 Cs3 156.43(11) . 2_545 ?
Cs2 Pb3 Cs3 116.57(11) 2_545 2_545 ?
Cs3 Pb3 Cs3 71.15(12) 4_565 2_545 ?
Pb6 Pb3 Cs4 123.74(11) . 2_545 ?
Pb1 Pb3 Cs4 118.70(11) . 2_545 ?
Pb7 Pb3 Cs4 126.31(11) . 2_545 ?
Pb4 Pb3 Cs4 130.91(9) . 2_545 ?
Pb2 Pb3 Cs4 129.81(9) . 2_545 ?
Cs2 Pb3 Cs4 63.80(10) 2_545 2_545 ?
Cs3 Pb3 Cs4 69.71(11) 4_565 2_545 ?
Cs3 Pb3 Cs4 72.40(10) 2_545 2_545 ?
Pb1 Pb4 Pb7 111.60(9) . . ?
Pb1 Pb4 Pb8 107.01(9) . . ?
Pb7 Pb4 Pb8 60.06(9) . . ?
Pb1 Pb4 Pb3 59.47(9) . . ?
Pb7 Pb4 Pb3 59.81(9) . . ?
Pb8 Pb4 Pb3 102.23(9) . . ?
Pb1 Pb4 Pb5 54.97(8) . . ?
Pb7 Pb4 Pb5 96.86(9) . . ?
Pb8 Pb4 Pb5 55.14(7) . . ?
Pb3 Pb4 Pb5 89.46(8) . . ?
Pb1 Pb4 Cs2 163.40(14) . . ?
Pb7 Pb4 Cs2 80.09(11) . . ?
Pb8 Pb4 Cs2 67.76(9) . . ?
Pb3 Pb4 Cs2 136.28(13) . . ?
Pb5 Pb4 Cs2 113.52(11) . . ?
Pb1 Pb4 Cs4 93.00(13) . . ?
Pb7 Pb4 Cs4 129.97(13) . . ?
Pb8 Pb4 Cs4 71.50(11) . . ?
Pb3 Pb4 Cs4 149.43(11) . . ?
Pb5 Pb4 Cs4 62.02(9) . . ?
Cs2 Pb4 Cs4 70.41(13) . . ?
Pb1 Pb4 Cs1 72.04(10) . 2_545 ?
Pb7 Pb4 Cs1 159.29(13) . 2_545 ?
Pb8 Pb4 Cs1 139.83(13) . 2_545 ?
Pb3 Pb4 Cs1 110.21(11) . 2_545 ?
Pb5 Pb4 Cs1 101.31(11) . 2_545 ?
Cs2 Pb4 Cs1 101.39(11) . 2_545 ?
Cs4 Pb4 Cs1 68.49(12) . 2_545 ?
Pb1 Pb4 Cs3 113.21(12) . 2_545 ?
Pb7 Pb4 Cs3 69.67(11) . 2_545 ?
Pb8 Pb4 Cs3 124.03(12) . 2_545 ?
Pb3 Pb4 Cs3 69.41(10) . 2_545 ?
Pb5 Pb4 Cs3 158.52(10) . 2_545 ?
Cs2 Pb4 Cs3 81.47(12) . 2_545 ?
Cs4 Pb4 Cs3 139.45(10) . 2_545 ?
Cs1 Pb4 Cs3 90.00(12) 2_545 2_545 ?
Pb1 Pb5 Pb9 111.20(11) . . ?
Pb1 Pb5 Pb8 107.64(10) . . ?
Pb9 Pb5 Pb8 60.62(8) . . ?
Pb1 Pb5 Pb2 58.11(8) . . ?
Pb9 Pb5 Pb2 59.69(8) . . ?
Pb8 Pb5 Pb2 101.77(11) . . ?
Pb1 Pb5 Pb4 54.68(7) . . ?
Pb9 Pb5 Pb4 97.51(10) . . ?
Pb8 Pb5 Pb4 56.09(8) . . ?
Pb2 Pb5 Pb4 87.74(9) . . ?
Pb1 Pb5 Cs4 94.68(11) . . ?
Pb9 Pb5 Cs4 131.76(13) . . ?
Pb8 Pb5 Cs4 73.21(12) . . ?
Pb2 Pb5 Cs4 150.16(11) . . ?
Pb4 Pb5 Cs4 64.75(10) . . ?
Pb1 Pb5 Cs1 75.24(11) . 4_666 ?
Pb9 Pb5 Cs1 138.14(10) . 4_666 ?
Pb8 Pb5 Cs1 159.65(10) . 4_666 ?
Pb2 Pb5 Cs1 96.74(11) . 4_666 ?
Pb4 Pb5 Cs1 116.93(11) . 4_666 ?
Cs4 Pb5 Cs1 86.53(13) . 4_666 ?
Pb1 Pb5 Cs3 175.07(11) . . ?
Pb9 Pb5 Cs3 68.77(11) . . ?
Pb8 Pb5 Cs3 67.88(10) . . ?
Pb2 Pb5 Cs3 124.03(11) . . ?
Pb4 Pb5 Cs3 120.41(10) . . ?
Cs4 Pb5 Cs3 82.16(12) . . ?
Cs1 Pb5 Cs3 108.22(13) 4_666 . ?
Pb1 Pb5 Cs2 107.37(9) . 4_566 ?
Pb9 Pb5 Cs2 68.55(10) . 4_566 ?
Pb8 Pb5 Cs2 125.66(11) . 4_566 ?
Pb2 Pb5 Cs2 65.25(9) . 4_566 ?
Pb4 Pb5 Cs2 152.97(11) . 4_566 ?
Cs4 Pb5 Cs2 141.78(13) . 4_566 ?
Cs1 Pb5 Cs2 70.13(11) 4_666 4_566 ?
Cs3 Pb5 Cs2 77.31(10) . 4_566 ?
Pb7 Pb6 Pb9 88.27(10) . . ?
Pb7 Pb6 Pb2 105.54(10) . . ?
Pb9 Pb6 Pb2 61.49(9) . . ?
Pb7 Pb6 Pb3 61.55(8) . . ?
Pb9 Pb6 Pb3 106.34(11) . . ?
Pb2 Pb6 Pb3 65.31(9) . . ?
Pb7 Pb6 Cs2 115.01(11) . 1_455 ?
Pb9 Pb6 Cs2 106.24(12) . 1_455 ?
Pb2 Pb6 Cs2 137.48(10) . 1_455 ?
Pb3 Pb6 Cs2 147.08(13) . 1_455 ?
Pb7 Pb6 Cs4 152.01(13) . 1_455 ?
Pb9 Pb6 Cs4 64.52(9) . 1_455 ?
Pb2 Pb6 Cs4 68.29(11) . 1_455 ?
Pb3 Pb6 Cs4 130.08(13) . 1_455 ?
Cs2 Pb6 Cs4 69.91(11) 1_455 1_455 ?
Pb7 Pb6 Cs3 66.81(10) . 4_565 ?
Pb9 Pb6 Cs3 153.73(12) . 4_565 ?
Pb2 Pb6 Cs3 131.33(13) . 4_565 ?
Pb3 Pb6 Cs3 69.90(11) . 4_565 ?
Cs2 Pb6 Cs3 78.79(12) 1_455 4_565 ?
Cs4 Pb6 Cs3 138.48(12) 1_455 4_565 ?
Pb7 Pb6 Cs1 66.11(9) . . ?
Pb9 Pb6 Cs1 60.20(10) . . ?
Pb2 Pb6 Cs1 121.20(11) . . ?
Pb3 Pb6 Cs1 126.33(10) . . ?
Cs2 Pb6 Cs1 68.25(10) 1_455 . ?
Cs4 Pb6 Cs1 93.06(12) 1_455 . ?
Cs3 Pb6 Cs1 100.12(12) 4_565 . ?
Pb7 Pb6 Cs1 138.82(11) . 2_445 ?
Pb9 Pb6 Cs1 111.62(11) . 2_445 ?
Pb2 Pb6 Cs1 60.01(9) . 2_445 ?
Pb3 Pb6 Cs1 78.01(10) . 2_445 ?
Cs2 Pb6 Cs1 94.28(10) 1_455 2_445 ?
Cs4 Pb6 Cs1 63.45(11) 1_455 2_445 ?
Cs3 Pb6 Cs1 93.35(12) 4_565 2_445 ?
Cs1 Pb6 Cs1 155.06(8) . 2_445 ?
Pb6 Pb7 Pb4 105.32(10) . . ?
Pb6 Pb7 Pb8 92.58(10) . . ?
Pb4 Pb7 Pb8 60.89(9) . . ?
Pb6 Pb7 Pb3 60.02(8) . . ?
Pb4 Pb7 Pb3 63.01(9) . . ?
Pb8 Pb7 Pb3 105.08(11) . . ?
Pb6 Pb7 Cs4 135.43(12) . 4_565 ?
Pb4 Pb7 Cs4 119.21(10) . 4_565 ?
Pb8 Pb7 Cs4 109.55(13) . 4_565 ?
Pb3 Pb7 Cs4 140.06(14) . 4_565 ?
Pb6 Pb7 Cs3 69.05(10) . 4_565 ?
Pb4 Pb7 Cs3 127.04(12) . 4_565 ?
Pb8 Pb7 Cs3 161.04(10) . 4_565 ?
Pb3 Pb7 Cs3 70.44(11) . 4_565 ?
Cs4 Pb7 Cs3 82.31(13) 4_565 4_565 ?
Pb6 Pb7 Cs1 71.51(9) . . ?
Pb4 Pb7 Cs1 124.81(12) . . ?
Pb8 Pb7 Cs1 64.21(10) . . ?
Pb3 Pb7 Cs1 130.08(10) . . ?
Cs4 Pb7 Cs1 83.79(12) 4_565 . ?
Cs3 Pb7 Cs1 103.87(12) 4_565 . ?
Pb6 Pb7 Cs3 124.26(12) . 2_545 ?
Pb4 Pb7 Cs3 67.88(11) . 2_545 ?
Pb8 Pb7 Cs3 123.17(12) . 2_545 ?
Pb3 Pb7 Cs3 69.44(10) . 2_545 ?
Cs4 Pb7 Cs3 75.22(12) 4_565 2_545 ?
Cs3 Pb7 Cs3 73.42(13) 4_565 2_545 ?
Cs1 Pb7 Cs3 159.01(12) . 2_545 ?
Pb6 Pb7 Cs2 151.21(12) . . ?
Pb4 Pb7 Cs2 57.90(9) . . ?
Pb8 Pb7 Cs2 59.19(9) . . ?
Pb3 Pb7 Cs2 118.44(10) . . ?
Cs4 Pb7 Cs2 66.59(10) 4_565 . ?
Cs3 Pb7 Cs2 139.53(11) 4_565 . ?
Cs1 Pb7 Cs2 98.03(10) . . ?
Cs3 Pb7 Cs2 74.02(10) 2_545 . ?
Pb5 Pb8 Pb7 105.59(10) . . ?
Pb5 Pb8 Pb9 59.41(8) . . ?
Pb7 Pb8 Pb9 87.09(9) . . ?
Pb5 Pb8 Pb4 68.77(9) . . ?
Pb7 Pb8 Pb4 59.06(9) . . ?
Pb9 Pb8 Pb4 105.33(8) . . ?
Pb5 Pb8 Cs1 124.22(10) . . ?
Pb7 Pb8 Cs1 70.87(11) . . ?
Pb9 Pb8 Cs1 64.81(9) . . ?
Pb4 Pb8 Cs1 129.61(12) . . ?
Pb5 Pb8 Cs2 122.30(11) . . ?
Pb7 Pb8 Cs2 78.54(10) . . ?
Pb9 Pb8 Cs2 165.45(12) . . ?
Pb4 Pb8 Cs2 65.27(8) . . ?
Cs1 Pb8 Cs2 111.65(12) . . ?
Pb5 Pb8 Cs3 67.13(11) . . ?
Pb7 Pb8 Cs3 154.65(10) . . ?
Pb9 Pb8 Cs3 68.15(10) . . ?
Pb4 Pb8 Cs3 131.25(13) . . ?
Cs1 Pb8 Cs3 92.74(12) . . ?
Cs2 Pb8 Cs3 126.37(12) . . ?
Pb5 Pb8 Cs4 61.97(10) . . ?
Pb7 Pb8 Cs4 121.30(11) . . ?
Pb9 Pb8 Cs4 119.78(12) . . ?
Pb4 Pb8 Cs4 63.57(10) . . ?
Cs1 Pb8 Cs4 165.96(12) . . ?
Cs2 Pb8 Cs4 67.32(11) . . ?
Cs3 Pb8 Cs4 78.00(12) . . ?
Pb5 Pb9 Pb6 105.07(10) . . ?
Pb5 Pb9 Pb8 59.97(8) . . ?
Pb6 Pb9 Pb8 91.82(9) . . ?
Pb5 Pb9 Pb2 63.32(8) . . ?
Pb6 Pb9 Pb2 59.48(9) . . ?
Pb8 Pb9 Pb2 103.86(8) . . ?
Pb5 Pb9 Cs1 128.21(10) . . ?
Pb6 Pb9 Cs1 75.74(11) . . ?
Pb8 Pb9 Cs1 68.24(9) . . ?
Pb2 Pb9 Cs1 134.57(12) . . ?
Pb5 Pb9 Cs4 126.36(13) . 1_455 ?
Pb6 Pb9 Cs4 69.74(10) . 1_455 ?
Pb8 Pb9 Cs4 161.32(13) . 1_455 ?
Pb2 Pb9 Cs4 69.90(10) . 1_455 ?
Cs1 Pb9 Cs4 103.00(13) . 1_455 ?
Pb5 Pb9 Cs3 66.73(11) . . ?
Pb6 Pb9 Cs3 158.63(10) . . ?
Pb8 Pb9 Cs3 66.89(10) . . ?
Pb2 Pb9 Cs3 125.45(13) . . ?
Cs1 Pb9 Cs3 93.67(12) . . ?
Cs4 Pb9 Cs3 131.38(12) 1_455 . ?
Pb5 Pb9 Cs2 67.17(10) . 4_566 ?
Pb6 Pb9 Cs2 120.04(11) . 4_566 ?
Pb8 Pb9 Cs2 123.78(12) . 4_566 ?
Pb2 Pb9 Cs2 65.54(9) . 4_566 ?
Cs1 Pb9 Cs2 156.86(11) . 4_566 ?
Cs4 Pb9 Cs2 70.73(12) 1_455 4_566 ?
Cs3 Pb9 Cs2 76.21(11) . 4_566 ?
Pb9 Cs1 Pb5 117.39(14) . 4_565 ?
Pb9 Cs1 Pb2 123.16(12) . 2_455 ?
Pb5 Cs1 Pb2 80.72(11) 4_565 2_455 ?
Pb9 Cs1 Pb8 46.95(8) . . ?
Pb5 Cs1 Pb8 110.14(13) 4_565 . ?
Pb2 Cs1 Pb8 167.54(15) 2_455 . ?
Pb9 Cs1 Pb4 91.12(12) . 2 ?
Pb5 Cs1 Pb4 139.54(13) 4_565 2 ?
Pb2 Cs1 Pb4 108.35(13) 2_455 2 ?
Pb8 Cs1 Pb4 67.69(10) . 2 ?
Pb9 Cs1 Pb7 64.54(9) . . ?
Pb5 Cs1 Pb7 66.32(10) 4_565 . ?
Pb2 Cs1 Pb7 143.33(14) 2_455 . ?
Pb8 Cs1 Pb7 44.92(7) . . ?
Pb4 Cs1 Pb7 107.17(12) 2 . ?
Pb9 Cs1 Pb1 103.68(12) . 2 ?
Pb5 Cs1 Pb1 99.01(11) 4_565 2 ?
Pb2 Cs1 Pb1 127.48(13) 2_455 2 ?
Pb8 Cs1 Pb1 58.42(8) . 2 ?
Pb4 Cs1 Pb1 43.61(7) 2 2 ?
Pb7 Cs1 Pb1 75.47(9) . 2 ?
Pb9 Cs1 Pb6 44.06(8) . . ?
Pb5 Cs1 Pb6 73.48(10) 4_565 . ?
Pb2 Cs1 Pb6 114.29(11) 2_455 . ?
Pb8 Cs1 Pb6 65.10(9) . . ?
Pb4 Cs1 Pb6 130.22(14) 2 . ?
Pb7 Cs1 Pb6 42.38(7) . . ?
Pb1 Cs1 Pb6 115.79(11) 2 . ?
Pb9 Cs1 Pb1 159.73(14) . 4_565 ?
Pb5 Cs1 Pb1 43.14(8) 4_565 4_565 ?
Pb2 Cs1 Pb1 56.62(8) 2_455 4_565 ?
Pb8 Cs1 Pb1 135.59(12) . 4_565 ?
Pb4 Cs1 Pb1 108.39(12) 2 4_565 ?
Pb7 Cs1 Pb1 103.18(12) . 4_565 ?
Pb1 Cs1 Pb1 87.58(11) 2 4_565 ?
Pb6 Cs1 Pb1 115.86(12) . 4_565 ?
Pb9 Cs1 Pb6 95.60(11) . 2_455 ?
Pb5 Cs1 Pb6 123.54(12) 4_565 2_455 ?
Pb2 Cs1 Pb6 43.01(7) 2_455 2_455 ?
Pb8 Cs1 Pb6 125.38(14) . 2_455 ?
Pb4 Cs1 Pb6 77.28(10) 2 2_455 ?
Pb7 Cs1 Pb6 159.37(13) . 2_455 ?
Pb1 Cs1 Pb6 116.98(12) 2 2_455 ?
Pb6 Cs1 Pb6 119.34(10) . 2_455 ?
Pb1 Cs1 Pb6 94.10(11) 4_565 2_455 ?
Pb9 Cs1 Cs4 136.8(2) . 2 ?
Pb5 Cs1 Cs4 105.59(14) 4_565 2 ?
Pb2 Cs1 Cs4 57.75(9) 2_455 2 ?
Pb8 Cs1 Cs4 122.15(13) . 2 ?
Pb4 Cs1 Cs4 55.63(10) 2 2 ?
Pb7 Cs1 Cs4 145.08(12) . 2 ?
Pb1 Cs1 Cs4 72.40(9) 2 2 ?
Pb6 Cs1 Cs4 171.80(12) . 2 ?
Pb1 Cs1 Cs4 62.49(11) 4_565 2 ?
Pb6 Cs1 Cs4 54.05(9) 2_455 2 ?
Pb9 Cs1 Cs2 82.04(11) . 1_455 ?
Pb5 Cs1 Cs2 56.26(9) 4_565 1_455 ?
Pb2 Cs1 Cs2 64.05(10) 2_455 1_455 ?
Pb8 Cs1 Cs2 116.26(13) . 1_455 ?
Pb4 Cs1 Cs2 163.22(14) 2 1_455 ?
Pb7 Cs1 Cs2 83.76(11) . 1_455 ?
Pb1 Cs1 Cs2 153.04(14) 2 1_455 ?
Pb6 Cs1 Cs2 51.19(8) . 1_455 ?
Pb1 Cs1 Cs2 80.53(11) 4_565 1_455 ?
Pb6 Cs1 Cs2 88.11(10) 2_455 1_455 ?
Cs4 Cs1 Cs2 121.31(13) 2 1_455 ?
Pb1 Cs2 Pb6 146.3(2) 2 1_655 ?
Pb1 Cs2 Pb4 106.27(10) 2 . ?
Pb6 Cs2 Pb4 85.72(11) 1_655 . ?
Pb1 Cs2 Pb8 61.59(8) 2 . ?
Pb6 Cs2 Pb8 114.58(13) 1_655 . ?
Pb4 Cs2 Pb8 46.97(7) . . ?
Pb1 Cs2 Pb2 60.23(9) 2 4_665 ?
Pb6 Cs2 Pb2 124.35(11) 1_655 4_665 ?
Pb4 Cs2 Pb2 144.7(2) . 4_665 ?
Pb8 Cs2 Pb2 118.57(12) . 4_665 ?
Pb1 Cs2 Pb5 103.54(11) 2 4_665 ?
Pb6 Cs2 Pb5 77.14(9) 1_655 4_665 ?
Pb4 Cs2 Pb5 146.97(13) . 4_665 ?
Pb8 Cs2 Pb5 165.12(13) . 4_665 ?
Pb2 Cs2 Pb5 47.91(7) 4_665 4_665 ?
Pb1 Cs2 Pb3 46.54(8) 2 2 ?
Pb6 Cs2 Pb3 101.50(14) 1_655 2 ?
Pb4 Cs2 Pb3 97.68(10) . 2 ?
Pb8 Cs2 Pb3 57.06(7) . 2 ?
Pb2 Cs2 Pb3 93.87(11) 4_665 2 ?
Pb5 Cs2 Pb3 113.18(12) 4_665 2 ?
Pb1 Cs2 Pb9 99.99(12) 2 4_665 ?
Pb6 Cs2 Pb9 102.86(10) 1_655 4_665 ?
Pb4 Cs2 Pb9 115.53(14) . 4_665 ?
Pb8 Cs2 Pb9 134.41(15) . 4_665 ?
Pb2 Cs2 Pb9 45.94(8) 4_665 4_665 ?
Pb5 Cs2 Pb9 44.28(7) 4_665 4_665 ?
Pb3 Cs2 Pb9 139.81(12) 2 4_665 ?
Pb1 Cs2 Pb7 75.05(9) 2 . ?
Pb6 Cs2 Pb7 126.78(12) 1_655 . ?
Pb4 Cs2 Pb7 42.01(7) . . ?
Pb8 Cs2 Pb7 42.28(7) . . ?
Pb2 Cs2 Pb7 103.80(12) 4_665 . ?
Pb5 Cs2 Pb7 138.51(14) 4_665 . ?
Pb3 Cs2 Pb7 95.94(9) 2 . ?
Pb9 Cs2 Pb7 94.49(12) 4_665 . ?
Pb1 Cs2 Cs4 103.53(12) 2 . ?
Pb6 Cs2 Cs4 57.06(10) 1_655 . ?
Pb4 Cs2 Cs4 55.62(10) . . ?
Pb8 Cs2 Cs4 58.86(9) . . ?
Pb2 Cs2 Cs4 153.94(15) 4_665 . ?
Pb5 Cs2 Cs4 129.29(13) 4_665 . ?
Pb3 Cs2 Cs4 62.27(11) 2 . ?
Pb9 Cs2 Cs4 156.41(13) 4_665 . ?
Pb7 Cs2 Cs4 89.83(10) . . ?
Pb1 Cs2 Pb2 42.01(7) 2 2 ?
Pb6 Cs2 Pb2 110.69(12) 1_655 2 ?
Pb4 Cs2 Pb2 140.73(11) . 2 ?
Pb8 Cs2 Pb2 94.34(9) . 2 ?
Pb2 Cs2 Pb2 51.32(8) 4_665 2 ?
Pb5 Cs2 Pb2 72.25(8) 4_665 2 ?
Pb3 Cs2 Pb2 45.27(7) 2 2 ?
Pb9 Cs2 Pb2 95.92(9) 4_665 2 ?
Pb7 Cs2 Pb2 117.06(10) . 2 ?
Cs4 Cs2 Pb2 102.73(13) . 2 ?
Pb1 Cs2 Cs1 92.21(12) 2 1_655 ?
Pb6 Cs2 Cs1 60.56(11) 1_655 1_655 ?
Pb4 Cs2 Cs1 137.6(2) . 1_655 ?
Pb8 Cs2 Cs1 122.67(14) . 1_655 ?
Pb2 Cs2 Cs1 77.52(11) 4_665 1_655 ?
Pb5 Cs2 Cs1 53.61(9) 4_665 1_655 ?
Pb3 Cs2 Cs1 67.86(10) 2 1_655 ?
Pb9 Cs2 Cs1 97.65(11) 4_665 1_655 ?
Pb7 Cs2 Cs1 163.78(13) . 1_655 ?
Cs4 Cs2 Cs1 83.35(13) . 1_655 ?
Pb2 Cs2 Cs1 51.02(8) 2 1_655 ?
Pb5 Cs3 Pb7 66.49(10) . 4_666 ?
Pb5 Cs3 Pb8 45.00(8) . . ?
Pb7 Cs3 Pb8 96.62(13) 4_666 . ?
Pb5 Cs3 Pb9 44.50(8) . . ?
Pb7 Cs3 Pb9 109.89(14) 4_666 . ?
Pb8 Cs3 Pb9 44.96(8) . . ?
Pb5 Cs3 Pb6 74.71(11) . 4_666 ?
Pb7 Cs3 Pb6 44.14(8) 4_666 4_666 ?
Pb8 Cs3 Pb6 119.46(15) . 4_666 ?
Pb9 Cs3 Pb6 98.77(12) . 4_666 ?
Pb5 Cs3 Pb3 108.14(14) . 4_666 ?
Pb7 Cs3 Pb3 44.94(9) 4_666 4_666 ?
Pb8 Cs3 Pb3 140.5(2) . 4_666 ?
Pb9 Cs3 Pb3 142.54(14) . 4_666 ?
Pb6 Cs3 Pb3 43.91(8) 4_666 4_666 ?
Pb5 Cs3 Pb4 109.37(14) . 2 ?
Pb7 Cs3 Pb4 136.69(13) 4_666 2 ?
Pb8 Cs3 Pb4 64.58(10) . 2 ?
Pb9 Cs3 Pb4 84.66(13) . 2 ?
Pb6 Cs3 Pb4 175.9(2) 4_666 2 ?
Pb3 Cs3 Pb4 132.77(13) 4_666 2 ?
Pb5 Cs3 Pb7 132.75(14) . 2 ?
Pb7 Cs3 Pb7 106.58(13) 4_666 2 ?
Pb8 Cs3 Pb7 93.61(11) . 2 ?
Pb9 Cs3 Pb7 126.5(2) . 2 ?
Pb6 Cs3 Pb7 134.5(2) 4_666 2 ?
Pb3 Cs3 Pb7 90.59(12) 4_666 2 ?
Pb4 Cs3 Pb7 42.44(7) 2 2 ?
Pb5 Cs3 Pb3 89.64(11) . 2 ?
Pb7 Cs3 Pb3 92.12(12) 4_666 2 ?
Pb8 Cs3 Pb3 54.47(8) . 2 ?
Pb9 Cs3 Pb3 97.51(13) . 2 ?
Pb6 Cs3 Pb3 136.25(15) 4_666 2 ?
Pb3 Cs3 Pb3 108.85(12) 4_666 2 ?
Pb4 Cs3 Pb3 44.79(7) 2 2 ?
Pb7 Cs3 Pb3 43.12(7) 2 2 ?
Pb5 Cs3 Cs4 164.6(2) . 3_666 ?
Pb7 Cs3 Cs4 98.13(14) 4_666 3_666 ?
Pb8 Cs3 Cs4 142.01(14) . 3_666 ?
Pb9 Cs3 Cs4 150.6(2) . 3_666 ?
Pb6 Cs3 Cs4 95.04(14) 4_666 3_666 ?
Pb3 Cs3 Cs4 57.55(11) 4_666 3_666 ?
Pb4 Cs3 Cs4 80.90(12) 2 3_666 ?
Pb7 Cs3 Cs4 48.59(9) 2 3_666 ?
Pb3 Cs3 Cs4 90.12(11) 2 3_666 ?
Pb5 Cs3 Cs3 105.0(2) . 3_666 ?
Pb7 Cs3 Cs3 55.39(12) 4_666 3_666 ?
Pb8 Cs3 Cs3 98.5(2) . 3_666 ?
Pb9 Cs3 Cs3 141.9(2) . 3_666 ?
Pb6 Cs3 Cs3 91.0(2) 4_666 3_666 ?
Pb3 Cs3 Cs3 55.49(12) 4_666 3_666 ?
Pb4 Cs3 Cs3 87.58(13) 2 3_666 ?
Pb7 Cs3 Cs3 51.18(10) 2 3_666 ?
Pb3 Cs3 Cs3 53.36(10) 2 3_666 ?
Cs4 Cs3 Cs3 63.06(12) 3_666 3_666 ?
Pb5 Cs3 Cs2 51.61(8) . 4_566 ?
Pb7 Cs3 Cs2 79.15(11) 4_666 4_566 ?
Pb8 Cs3 Cs2 88.22(12) . 4_566 ?
Pb9 Cs3 Cs2 51.99(9) . 4_566 ?
Pb6 Cs3 Cs2 48.40(9) 4_666 4_566 ?
Pb3 Cs3 Cs2 91.82(12) 4_666 4_566 ?
Pb4 Cs3 Cs2 134.3(2) 2 4_566 ?
Pb7 Cs3 Cs2 173.7(2) 2 4_566 ?
Pb3 Cs3 Cs2 140.68(14) 2 4_566 ?
Cs4 Cs3 Cs2 128.90(13) 3_666 4_566 ?
Cs3 Cs3 Cs2 134.5(2) 3_666 4_566 ?
Pb7 Cs4 Pb5 69.88(9) 4_666 . ?
Pb7 Cs4 Pb9 109.77(14) 4_666 1_655 ?
Pb5 Cs4 Pb9 174.3(2) . 1_655 ?
Pb7 Cs4 Pb4 123.00(11) 4_666 . ?
Pb5 Cs4 Pb4 53.23(8) . . ?
Pb9 Cs4 Pb4 127.18(13) 1_655 . ?
Pb7 Cs4 Pb6 154.34(14) 4_666 1_655 ?
Pb5 Cs4 Pb6 135.34(15) . 1_655 ?
Pb9 Cs4 Pb6 45.74(7) 1_655 1_655 ?
Pb4 Cs4 Pb6 82.14(11) . 1_655 ?
Pb7 Cs4 Pb2 115.6(2) 4_666 1_655 ?
Pb5 Cs4 Pb2 138.9(2) . 1_655 ?
Pb9 Cs4 Pb2 46.66(7) 1_655 1_655 ?
Pb4 Cs4 Pb2 105.71(13) . 1_655 ?
Pb6 Cs4 Pb2 44.86(7) 1_655 1_655 ?
Pb7 Cs4 Pb8 97.16(11) 4_666 . ?
Pb5 Cs4 Pb8 44.82(7) . . ?
Pb9 Cs4 Pb8 130.5(2) 1_655 . ?
Pb4 Cs4 Pb8 44.93(8) . . ?
Pb6 Cs4 Pb8 105.71(14) 1_655 . ?
Pb2 Cs4 Pb8 146.25(14) 1_655 . ?
Pb7 Cs4 Pb3 92.56(12) 4_666 2 ?
Pb5 Cs4 Pb3 89.64(11) . 2 ?
Pb9 Cs4 Pb3 84.69(12) 1_655 2 ?
Pb4 Cs4 Pb3 90.48(13) . 2 ?
Pb6 Cs4 Pb3 92.24(12) 1_655 2 ?
Pb2 Cs4 Pb3 128.75(12) 1_655 2 ?
Pb8 Cs4 Pb3 52.51(9) . 2 ?
Pb7 Cs4 Cs1 124.8(2) 4_666 2_545 ?
Pb5 Cs4 Cs1 87.78(12) . 2_545 ?
Pb9 Cs4 Cs1 96.82(11) 1_655 2_545 ?
Pb4 Cs4 Cs1 55.88(10) . 2_545 ?
Pb6 Cs4 Cs1 62.50(9) 1_655 2_545 ?
Pb2 Cs4 Cs1 54.61(9) 1_655 2_545 ?
Pb8 Cs4 Cs1 100.73(13) . 2_545 ?
Pb3 Cs4 Cs1 138.6(2) 2 2_545 ?
Pb7 Cs4 Cs2 144.0(2) 4_666 . ?
Pb5 Cs4 Cs2 94.64(13) . . ?
Pb9 Cs4 Cs2 82.46(12) 1_655 . ?
Pb4 Cs4 Cs2 53.97(10) . . ?
Pb6 Cs4 Cs2 53.03(9) 1_655 . ?
Pb2 Cs4 Cs2 97.57(11) 1_655 . ?
Pb8 Cs4 Cs2 53.81(10) . . ?
Pb3 Cs4 Cs2 53.93(10) 2 . ?
Cs1 Cs4 Cs2 85.11(12) 2_545 . ?
Pb7 Cs4 Pb1 74.26(12) 4_666 3_656 ?
Pb5 Cs4 Pb1 93.94(13) . 3_656 ?
Pb9 Cs4 Pb1 91.38(11) 1_655 3_656 ?
Pb4 Cs4 Pb1 104.05(14) . 3_656 ?
Pb6 Cs4 Pb1 96.01(12) 1_655 3_656 ?
Pb2 Cs4 Pb1 53.73(9) 1_655 3_656 ?
Pb8 Cs4 Pb1 136.58(13) . 3_656 ?
Pb3 Cs4 Pb1 164.12(13) 2 3_656 ?
Cs1 Cs4 Pb1 57.13(11) 2_545 3_656 ?
Cs2 Cs4 Pb1 140.82(13) . 3_656 ?
Pb7 Cs4 Cs2 63.64(10) 4_666 4_666 ?
Pb5 Cs4 Cs2 126.18(15) . 4_666 ?
Pb9 Cs4 Cs2 56.72(9) 1_655 4_666 ?
Pb4 Cs4 Cs2 151.9(2) . 4_666 ?
Pb6 Cs4 Cs2 91.88(10) 1_655 4_666 ?
Pb2 Cs4 Cs2 54.35(9) 1_655 4_666 ?
Pb8 Cs4 Cs2 159.28(13) . 4_666 ?
Pb3 Cs4 Cs2 117.24(13) 2 4_666 ?
Cs1 Cs4 Cs2 97.05(14) 2_545 4_666 ?
Cs2 Cs4 Cs2 139.13(13) . 4_666 ?
Pb1 Cs4 Cs2 49.09(9) 3_656 4_666 ?

loop_
_geom_bond_atom_site_label_1
_geom_bond_atom_site_label_2
_geom_bond_distance
_geom_bond_site_symmetry_2
_geom_bond_publ_flag
Pb1 Pb4 3.061(4) . ?
Pb1 Pb5 3.072(4) . ?
Pb1 Pb2 3.099(3) . ?
Pb1 Pb3 3.148(5) . ?
Pb1 Cs2 3.841(5) 2_545 ?
Pb1 Cs1 4.222(5) 2_545 ?
Pb1 Cs1 4.344(6) 4_666 ?
Pb1 Cs4 4.588(7) 3_656 ?
Pb2 Pb6 3.122(4) . ?
Pb2 Pb9 3.184(4) . ?
Pb2 Pb5 3.296(4) . ?
Pb2 Pb3 3.373(4) . ?
Pb2 Cs1 3.964(5) 2_445 ?
Pb2 Cs2 4.033(5) 4_566 ?
Pb2 Cs4 4.112(5) 1_455 ?
Pb2 Cs2 4.585(6) 2_545 ?
Pb3 Pb6 3.129(4) . ?
Pb3 Pb7 3.176(4) . ?
Pb3 Pb4 3.275(4) . ?
Pb3 Cs2 4.103(6) 2_545 ?
Pb3 Cs3 4.237(7) 4_565 ?
Pb3 Cs3 4.351(6) 2_545 ?
Pb3 Cs4 4.493(7) 2_545 ?
Pb4 Pb7 3.089(4) . ?
Pb4 Pb8 3.146(4) . ?
Pb4 Pb5 3.533(4) . ?
Pb4 Cs2 3.909(5) . ?
Pb4 Cs4 3.989(6) . ?
Pb4 Cs1 4.001(5) 2_545 ?
Pb4 Cs3 4.240(6) 2_545 ?
Pb5 Pb9 3.093(4) . ?
Pb5 Pb8 3.111(4) . ?
Pb5 Cs4 3.896(5) . ?
Pb5 Cs1 3.953(6) 4_666 ?
Pb5 Cs3 4.053(6) . ?
Pb5 Cs2 4.083(5) 4_566 ?
Pb6 Pb7 3.078(3) . ?
Pb6 Pb9 3.107(4) . ?
Pb6 Cs2 3.874(6) 1_455 ?
Pb6 Cs4 4.070(5) 1_455 ?
Pb6 Cs3 4.128(7) 4_565 ?
Pb6 Cs1 4.330(6) . ?
Pb6 Cs1 4.459(6) 2_445 ?
Pb7 Pb8 3.120(4) . ?
Pb7 Cs4 3.873(5) 4_565 ?
Pb7 Cs3 4.063(7) 4_565 ?
Pb7 Cs1 4.175(6) . ?
Pb7 Cs3 4.292(6) 2_545 ?
Pb7 Cs2 4.546(5) . ?
Pb8 Pb9 3.131(3) . ?
Pb8 Cs1 3.979(6) . ?
Pb8 Cs2 3.984(4) . ?
Pb8 Cs3 4.075(6) . ?
Pb8 Cs4 4.225(6) . ?
Pb9 Cs1 3.877(6) . ?
Pb9 Cs4 3.916(5) 1_455 ?
Pb9 Cs3 4.113(7) . ?
Pb9 Cs2 4.123(6) 4_566 ?
Cs1 Pb5 3.953(6) 4_565 ?
Cs1 Pb2 3.964(5) 2_455 ?
Cs1 Pb4 4.001(5) 2 ?
Cs1 Pb1 4.222(5) 2 ?
Cs1 Pb1 4.344(6) 4_565 ?
Cs1 Pb6 4.459(6) 2_455 ?
Cs1 Cs4 4.497(8) 2 ?
Cs1 Cs2 4.618(7) 1_455 ?
Cs2 Pb1 3.841(5) 2 ?
Cs2 Pb6 3.874(6) 1_655 ?
Cs2 Pb2 4.033(5) 4_665 ?
Cs2 Pb5 4.083(5) 4_665 ?
Cs2 Pb3 4.103(6) 2 ?
Cs2 Pb9 4.123(6) 4_665 ?
Cs2 Cs4 4.554(8) . ?
Cs2 Pb2 4.585(6) 2 ?
Cs2 Cs1 4.618(7) 1_655 ?
Cs3 Pb7 4.063(7) 4_666 ?
Cs3 Pb6 4.128(6) 4_666 ?
Cs3 Pb3 4.237(7) 4_666 ?
Cs3 Pb4 4.240(6) 2 ?
Cs3 Pb7 4.292(6) 2 ?
Cs3 Pb3 4.351(6) 2 ?
Cs3 Cs4 4.994(8) 3_666 ?
Cs3 Cs3 4.997(11) 3_666 ?
Cs3 Cs2 5.083(6) 4_566 ?
Cs4 Pb7 3.873(5) 4_666 ?
Cs4 Pb9 3.916(5) 1_655 ?
Cs4 Pb6 4.070(5) 1_655 ?
Cs4 Pb2 4.112(5) 1_655 ?
Cs4 Pb3 4.493(7) 2 ?
Cs4 Cs1 4.497(8) 2_545 ?
Cs4 Pb1 4.588(7) 3_656 ?
Cs4 Cs2 4.656(8) 4_666 ?
